data_7024483
loop_
_publ_author_name
'Wang, Siegfried M. J.'
'Zhao, Liang'
'Mak, Thomas C. W.'

_publ_section_title
;
 Coordination networks constructed with the multinuclear silver-ethynide
 supramolecular synthon 4-nitrophenyl-C[triple bond]C subset Ag(n) (n = 3,
 4, 5).
;
_journal_issue 8
_journal_name_full 'Dalton transactions (Cambridge, England : 2003)'
_journal_page_first 2108
_journal_page_last 2121
_journal_paper_doi 10.1039/b917789b
_journal_volume 39
_journal_year 2010
_chemical_formula_moiety 'C19 H7 Ag4 F15 N2 O8'
_chemical_formula_sum 'C19 H7 Ag4 F15 N2 O8'
_chemical_formula_weight 1107.75
_chemical_name_common 'Compound 5'
_chemical_name_systematic
;
?
;
_space_group_IT_number 14
_symmetry_cell_setting monoclinic
_symmetry_space_group_name_Hall '-P 2ybc'
_symmetry_space_group_name_H-M 'P 1 21/c 1'
_atom_sites_solution_hydrogens geom
_atom_sites_solution_primary direct
_atom_sites_solution_secondary difmap
_audit_creation_method SHELXL-97
_cell_angle_alpha 90.00
_cell_angle_beta 96.7180(10)
_cell_angle_gamma 90.00
_cell_formula_units_Z 4
_cell_length_a 8.7937(6)
_cell_length_b 14.5853(9)
_cell_length_c 22.8220(15)
_cell_measurement_reflns_used 340
_cell_measurement_temperature 296(2)
_cell_volume 2907.0(3)
_computing_cell_refinement 'APEX2 Suite 2.1.4'
_computing_data_collection 'APEX2 Suite 2.1.4'
_computing_data_reduction 'APEX2 Suite 2.1.4'
_computing_molecular_graphics 'APEX2 Suite 2.1.4'
_computing_publication_material 'APEX2 Suite 2.1.4'
_computing_structure_refinement 'SHELXL-97 (Sheldrick, 1997)'
_computing_structure_solution 'SHELXS-97 (Sheldrick, 1990)'
_diffrn_ambient_temperature 296(2)
_diffrn_measured_fraction_theta_full 0.999
_diffrn_measured_fraction_theta_max 0.999
_diffrn_measurement_device_type 'Kappa Duo APEX2 CCD'
_diffrn_measurement_method 'Omega scan and Phi scan'
_diffrn_radiation_monochromator graphite
_diffrn_radiation_source 'fine-focus sealed tube'
_diffrn_radiation_type MoK\a
_diffrn_radiation_wavelength 0.71073
_diffrn_reflns_av_R_equivalents 0.0353
_diffrn_reflns_av_sigmaI/netI 0.0161
_diffrn_reflns_limit_h_max 10
_diffrn_reflns_limit_h_min -10
_diffrn_reflns_limit_k_max 17
_diffrn_reflns_limit_k_min -17
_diffrn_reflns_limit_l_max 27
_diffrn_reflns_limit_l_min -27
_diffrn_reflns_number 63102
_diffrn_reflns_theta_full 25.51
_diffrn_reflns_theta_max 25.51
_diffrn_reflns_theta_min 1.66
_exptl_absorpt_coefficient_mu 2.798
_exptl_absorpt_correction_T_max 1.000000
_exptl_absorpt_correction_T_min 0.674099
_exptl_absorpt_correction_type multi-scan
_exptl_absorpt_process_details SADABS
_exptl_crystal_colour Yellow
_exptl_crystal_density_diffrn 2.531
_exptl_crystal_density_method 'not measured'
_exptl_crystal_description Needle
_exptl_crystal_F_000 2088
_exptl_crystal_size_max 0.40
_exptl_crystal_size_mid 0.35
_exptl_crystal_size_min 0.25
_refine_diff_density_max 0.850
_refine_diff_density_min -0.526
_refine_diff_density_rms 0.088
_refine_ls_extinction_method none
_refine_ls_goodness_of_fit_ref 1.078
_refine_ls_hydrogen_treatment constr
_refine_ls_matrix_type full
_refine_ls_number_parameters 422
_refine_ls_number_reflns 5425
_refine_ls_number_restraints 0
_refine_ls_restrained_S_all 1.078
_refine_ls_R_factor_all 0.0293
_refine_ls_R_factor_gt 0.0235
_refine_ls_shift/su_max 0.002
_refine_ls_shift/su_mean 0.000
_refine_ls_structure_factor_coef Fsqd
_refine_ls_weighting_details 'calc w=1/[\s^2^(Fo^2^)+(0.0232P)^2^+6.5856P] where P=(Fo^2^+2Fc^2^)/3'
_refine_ls_weighting_scheme calc
_refine_ls_wR_factor_gt 0.0545
_refine_ls_wR_factor_ref 0.0572
_reflns_number_gt 4806
_reflns_number_total 5425
_reflns_threshold_expression >2sigma(I)
_cod_data_source_file b917789b.txt
_cod_data_source_block 729717
_cod_depositor_comments
;
The following automatic conversions were performed:

'_symmetry_cell_setting' value 'Monoclinic' changed to 'monoclinic'
according to /home/saulius/struct/CIF-dictionaries/cif_core.dic
dictionary named 'cif_core.dic' version 2.4.2 from
2011-04-26.

'_exptl_absorpt_correction_type' value 'Multi-scan'
changed to 'multi-scan' according to
/home/saulius/struct/CIF-dictionaries/cif_core.dic dictionary named
'cif_core.dic' version 2.4.2 from 2011-04-26.

Automatic conversion script
Id: cif_fix_values 1891 2012-01-12 08:04:46Z andrius 
;
_cod_original_sg_symbol_H-M P2(1)/c
_cod_database_code 7024483

loop_
_symmetry_equiv_pos_as_xyz
'x, y, z'
'-x, y+1/2, -z+1/2'
'-x, -y, -z'
'x, -y-1/2, z-1/2'

loop_
_atom_site_label
_atom_site_type_symbol
_atom_site_fract_x
_atom_site_fract_y
_atom_site_fract_z
_atom_site_U_iso_or_equiv
_atom_site_adp_type
_atom_site_occupancy
_atom_site_symmetry_multiplicity
_atom_site_calc_flag
_atom_site_refinement_flags
Ag1 Ag 0.30800(3) 0.552178(18) 0.522112(11) 0.02432(7) Uani 1 1 d .
Ag2 Ag 0.08086(3) 0.412549(18) 0.498487(12) 0.02508(7) Uani 1 1 d .
Ag3 Ag -0.08325(3) 0.47496(2) 0.387415(12) 0.02964(8) Uani 1 1 d .
Ag4 Ag 0.28523(3) 0.43046(2) 0.412142(12) 0.03011(8) Uani 1 1 d .
C1 C 0.1347(4) 0.5420(2) 0.44061(15) 0.0226(7) Uani 1 1 d .
C2 C 0.0863(4) 0.6040(2) 0.40695(15) 0.0231(7) Uani 1 1 d .
C3 C 0.0551(3) 0.68204(12) 0.36862(9) 0.0240(7) Uani 1 1 d G
C4 C 0.0190(3) 0.76657(15) 0.39148(7) 0.0312(8) Uani 1 1 d G
H4 H 0.0067 0.7720 0.4313 0.037 Uiso 1 1 calc R
C5 C 0.0013(3) 0.84296(12) 0.35490(10) 0.0349(9) Uani 1 1 d G
H5 H -0.0228 0.8995 0.3702 0.042 Uiso 1 1 calc R
C6 C 0.0198(3) 0.83481(14) 0.29546(9) 0.0314(8) Uani 1 1 d G
C7 C 0.0559(4) 0.75028(17) 0.27259(7) 0.0480(11) Uani 1 1 d G
H7 H 0.0682 0.7448 0.2328 0.058 Uiso 1 1 calc R
C8 C 0.0735(3) 0.67389(13) 0.30917(9) 0.0446(11) Uani 1 1 d G
H8 H 0.0977 0.6173 0.2939 0.054 Uiso 1 1 calc R
C9 C 0.2841(6) 0.2164(4) 0.3627(3) 0.0575(13) Uani 1 1 d .
C10 C 0.2914(8) 0.1219(4) 0.3430(4) 0.113(3) Uani 1 1 d .
H9 H 0.2869 0.1204 0.3008 0.169 Uiso 1 1 calc R
H10 H 0.2065 0.0882 0.3550 0.169 Uiso 1 1 calc R
H11 H 0.3855 0.0946 0.3602 0.169 Uiso 1 1 calc R
C11 C 0.4189(4) 0.5029(3) 0.66004(16) 0.0331(8) Uani 1 1 d .
C12 C 0.5420(5) 0.4996(5) 0.7139(2) 0.0633(16) Uani 1 1 d .
C13 C 0.5294(7) 0.5759(7) 0.7568(3) 0.094(3) Uani 1 1 d .
C14 C -0.1246(5) 0.2702(3) 0.42619(19) 0.0354(9) Uani 1 1 d .
C15 C -0.1839(6) 0.1741(3) 0.4067(2) 0.0528(12) Uani 1 1 d .
C16 C -0.1279(7) 0.0951(3) 0.4440(3) 0.0636(15) Uani 1 1 d .
C17 C 0.4063(4) 0.3323(2) 0.53654(16) 0.0274(8) Uani 1 1 d .
C18 C 0.5154(4) 0.2585(3) 0.56590(19) 0.0378(9) Uani 1 1 d .
C19 C 0.4545(6) 0.1609(3) 0.5584(3) 0.0556(13) Uani 1 1 d .
F1 F 0.5324(4) 0.4197(3) 0.74324(15) 0.0941(13) Uani 1 1 d .
F2 F 0.6848(3) 0.5052(3) 0.69752(13) 0.0978(15) Uani 1 1 d .
F3 F 0.4078(4) 0.5706(3) 0.78434(14) 0.0883(11) Uani 1 1 d .
F4 F 0.6483(5) 0.5780(6) 0.79771(18) 0.199(4) Uani 1 1 d .
F5 F 0.5234(7) 0.6557(4) 0.7293(2) 0.145(2) Uani 1 1 d .
F6 F -0.3430(4) 0.1722(2) 0.4043(2) 0.1056(15) Uani 1 1 d .
F7 F -0.1511(7) 0.1571(3) 0.35146(15) 0.132(2) Uani 1 1 d .
F8 F -0.1590(5) 0.1046(2) 0.49740(16) 0.0894(12) Uani 1 1 d .
F9 F -0.1929(5) 0.0174(2) 0.42145(18) 0.1018(14) Uani 1 1 d .
F10 F 0.0211(5) 0.0859(3) 0.4425(2) 0.1184(17) Uani 1 1 d .
F11 F 0.6508(3) 0.25940(18) 0.54256(14) 0.0573(7) Uani 1 1 d .
F12 F 0.5476(4) 0.2766(2) 0.62365(13) 0.0752(10) Uani 1 1 d .
F13 F 0.3375(4) 0.1485(2) 0.5880(2) 0.0973(14) Uani 1 1 d .
F14 F 0.4147(4) 0.1440(2) 0.50242(18) 0.0873(11) Uani 1 1 d .
F15 F 0.5619(4) 0.1010(2) 0.57898(18) 0.0853(11) Uani 1 1 d .
N1 N 0.0045(4) 0.9138(3) 0.25779(17) 0.0433(9) Uani 1 1 d .
N2 N 0.2785(4) 0.2898(3) 0.37679(18) 0.0485(9) Uani 1 1 d .
O1 O -0.0091(4) 0.8994(3) 0.20432(15) 0.0629(10) Uani 1 1 d .
O2 O 0.0039(4) 0.9887(2) 0.28015(17) 0.0610(10) Uani 1 1 d .
O3 O 0.4622(3) 0.52269(19) 0.61169(11) 0.0321(6) Uani 1 1 d .
O4 O 0.2896(3) 0.4871(2) 0.67326(12) 0.0432(7) Uani 1 1 d .
O5 O -0.0171(3) 0.27271(18) 0.46502(12) 0.0401(7) Uani 1 1 d .
O6 O -0.1973(4) 0.3345(2) 0.40066(16) 0.0601(10) Uani 1 1 d .
O7 O 0.4592(3) 0.38577(18) 0.50201(11) 0.0329(6) Uani 1 1 d .
O8 O 0.2757(3) 0.33011(19) 0.55149(12) 0.0377(7) Uani 1 1 d .

loop_
_atom_site_aniso_label
_atom_site_aniso_U_11
_atom_site_aniso_U_22
_atom_site_aniso_U_33
_atom_site_aniso_U_23
_atom_site_aniso_U_13
_atom_site_aniso_U_12
Ag1 0.02251(13) 0.02634(14) 0.02338(14) 0.00065(10) -0.00036(10) -0.00325(10)
Ag2 0.02356(13) 0.02141(13) 0.03040(15) 0.00090(10) 0.00373(10) -0.00078(10)
Ag3 0.03080(15) 0.03234(16) 0.02524(14) -0.00109(11) 0.00105(11) -0.00970(11)
Ag4 0.02935(14) 0.03191(16) 0.02972(15) 0.00031(12) 0.00622(11) 0.00646(11)
C1 0.0196(16) 0.0221(17) 0.0257(18) 0.0007(14) 0.0011(13) -0.0005(13)
C2 0.0216(16) 0.0230(18) 0.0244(18) -0.0035(14) 0.0018(13) -0.0020(13)
C3 0.0235(17) 0.0235(18) 0.0245(18) 0.0018(14) 0.0001(13) -0.0015(13)
C4 0.043(2) 0.0265(19) 0.0253(19) 0.0024(15) 0.0090(16) 0.0037(16)
C5 0.045(2) 0.0242(19) 0.036(2) 0.0043(16) 0.0049(17) 0.0058(17)
C6 0.0266(18) 0.035(2) 0.032(2) 0.0111(16) -0.0007(15) -0.0031(15)
C7 0.078(3) 0.045(3) 0.021(2) 0.0078(18) 0.009(2) 0.005(2)
C8 0.077(3) 0.031(2) 0.026(2) -0.0009(17) 0.006(2) 0.008(2)
C9 0.048(3) 0.051(3) 0.078(4) -0.022(3) 0.025(3) -0.007(2)
C10 0.085(5) 0.061(4) 0.199(9) -0.067(5) 0.048(5) -0.009(4)
C11 0.0267(19) 0.043(2) 0.029(2) 0.0047(17) 0.0017(15) 0.0002(16)
C12 0.029(2) 0.126(5) 0.035(3) 0.024(3) 0.0027(18) 0.002(3)
C13 0.072(4) 0.176(8) 0.034(3) -0.011(4) 0.004(3) -0.059(5)
C14 0.039(2) 0.026(2) 0.041(2) -0.0010(17) 0.0069(18) -0.0094(17)
C15 0.069(3) 0.038(3) 0.051(3) -0.008(2) 0.007(2) -0.020(2)
C16 0.084(4) 0.031(3) 0.078(4) -0.007(2) 0.019(3) -0.012(3)
C17 0.0256(18) 0.0254(19) 0.030(2) 0.0028(15) -0.0015(15) -0.0016(14)
C18 0.030(2) 0.038(2) 0.043(2) 0.0089(18) -0.0042(17) 0.0042(17)
C19 0.051(3) 0.034(2) 0.084(4) 0.023(3) 0.018(3) 0.006(2)
F1 0.067(2) 0.155(4) 0.061(2) 0.063(2) 0.0108(16) 0.034(2)
F2 0.0250(13) 0.224(5) 0.0433(16) 0.045(2) 0.0018(12) 0.009(2)
F3 0.079(2) 0.137(3) 0.0532(19) -0.020(2) 0.0231(17) -0.022(2)
F4 0.084(3) 0.457(11) 0.053(2) -0.071(4) -0.010(2) -0.074(5)
F5 0.217(6) 0.135(4) 0.090(3) -0.047(3) 0.052(3) -0.109(4)
F6 0.077(2) 0.057(2) 0.171(4) 0.008(2) -0.039(2) -0.0333(18)
F7 0.289(7) 0.064(2) 0.053(2) -0.0224(17) 0.061(3) -0.066(3)
F8 0.152(4) 0.0488(19) 0.071(2) -0.0014(17) 0.027(2) -0.023(2)
F9 0.159(4) 0.0329(17) 0.118(3) -0.0210(18) 0.036(3) -0.033(2)
F10 0.087(3) 0.059(2) 0.212(5) -0.022(3) 0.031(3) 0.015(2)
F11 0.0254(12) 0.0449(15) 0.102(2) 0.0157(15) 0.0094(13) 0.0058(11)
F12 0.089(2) 0.083(2) 0.0459(17) 0.0050(15) -0.0257(16) 0.0291(18)
F13 0.076(2) 0.0531(19) 0.172(4) 0.048(2) 0.054(2) -0.0012(17)
F14 0.108(3) 0.052(2) 0.097(3) -0.0166(18) -0.010(2) -0.0087(18)
F15 0.082(2) 0.0452(18) 0.130(3) 0.0371(19) 0.021(2) 0.0252(16)
N1 0.0321(18) 0.047(2) 0.050(2) 0.0258(19) -0.0006(15) -0.0053(16)
N2 0.050(2) 0.042(2) 0.055(2) -0.0133(19) 0.0122(18) -0.0017(18)
O1 0.065(2) 0.080(3) 0.041(2) 0.0360(18) -0.0050(16) -0.0109(19)
O2 0.071(2) 0.0333(19) 0.076(2) 0.0251(17) -0.0019(19) -0.0007(16)
O3 0.0287(13) 0.0449(16) 0.0223(13) 0.0006(11) 0.0009(10) -0.0020(12)
O4 0.0283(14) 0.064(2) 0.0372(16) 0.0152(14) 0.0054(12) -0.0016(13)
O5 0.0550(18) 0.0251(14) 0.0393(16) 0.0006(12) 0.0019(14) -0.0070(12)
O6 0.061(2) 0.0342(18) 0.078(2) 0.0088(16) -0.0223(18) -0.0151(15)
O7 0.0250(13) 0.0376(15) 0.0357(15) 0.0122(12) 0.0018(11) -0.0051(11)
O8 0.0266(14) 0.0416(16) 0.0456(17) 0.0189(13) 0.0070(12) 0.0014(12)

loop_
_atom_type_symbol
_atom_type_description
_atom_type_scat_dispersion_real
_atom_type_scat_dispersion_imag
_atom_type_scat_source
C C 0.0033 0.0016 'International Tables Vol C Tables 4.2.6.8 and 6.1.1.4'
H H 0.0000 0.0000 'International Tables Vol C Tables 4.2.6.8 and 6.1.1.4'
N N 0.0061 0.0033 'International Tables Vol C Tables 4.2.6.8 and 6.1.1.4'
O O 0.0106 0.0060 'International Tables Vol C Tables 4.2.6.8 and 6.1.1.4'
F F 0.0171 0.0103 'International Tables Vol C Tables 4.2.6.8 and 6.1.1.4'
Ag Ag -0.8971 1.1015 'International Tables Vol C Tables 4.2.6.8 and 6.1.1.4'

loop_
_geom_angle_atom_site_label_1
_geom_angle_atom_site_label_2
_geom_angle_atom_site_label_3
_geom_angle
_geom_angle_site_symmetry_1
_geom_angle_site_symmetry_3
C1 Ag1 O3 164.36(11) . .
C1 Ag1 O7 110.58(11) . 3_666
O3 Ag1 O7 81.12(9) . 3_666
C1 Ag1 Ag2 53.93(8) . .
O3 Ag1 Ag2 110.60(7) . .
O7 Ag1 Ag2 146.56(7) 3_666 .
C1 Ag1 Ag3 96.92(8) . 3_566
O3 Ag1 Ag3 75.01(6) . 3_566
O7 Ag1 Ag3 148.94(7) 3_666 3_566
Ag2 Ag1 Ag3 62.677(9) . 3_566
C1 Ag1 Ag4 46.87(8) . .
O3 Ag1 Ag4 125.53(7) . .
O7 Ag1 Ag4 90.37(7) 3_666 .
Ag2 Ag1 Ag4 56.987(9) . .
Ag3 Ag1 Ag4 119.662(11) 3_566 .
O5 Ag2 O8 86.48(10) . .
O5 Ag2 C1 127.38(11) . .
O8 Ag2 C1 121.21(10) . .
O5 Ag2 C1 97.85(11) . 3_566
O8 Ag2 C1 113.55(10) . 3_566
C1 Ag2 C1 107.64(9) . 3_566
O5 Ag2 Ag4 95.39(7) . .
O8 Ag2 Ag4 85.44(7) . .
C1 Ag2 Ag4 50.02(8) . .
C1 Ag2 Ag4 157.38(8) 3_566 .
O5 Ag2 Ag1 156.47(8) . .
O8 Ag2 Ag1 79.25(7) . .
C1 Ag2 Ag1 50.25(8) . .
C1 Ag2 Ag1 104.96(7) 3_566 .
Ag4 Ag2 Ag1 65.106(10) . .
O5 Ag2 Ag3 81.98(7) . .
O8 Ag2 Ag3 151.43(7) . .
C1 Ag2 Ag3 51.71(8) . .
C1 Ag2 Ag3 93.93(7) 3_566 .
Ag4 Ag2 Ag3 69.846(11) . .
Ag1 Ag2 Ag3 101.865(11) . .
O5 Ag2 Ag2 127.92(8) . 3_566
O8 Ag2 Ag2 140.60(8) . 3_566
C1 Ag2 Ag2 56.69(8) . 3_566
C1 Ag2 Ag2 50.95(8) 3_566 3_566
Ag4 Ag2 Ag2 106.616(14) . 3_566
Ag1 Ag2 Ag2 72.858(12) . 3_566
Ag3 Ag2 Ag2 63.588(11) . 3_566
O5 Ag2 Ag3 135.78(7) . 3_566
O8 Ag2 Ag3 84.45(8) . 3_566
C1 Ag2 Ag3 93.69(8) . 3_566
C1 Ag2 Ag3 48.38(7) 3_566 3_566
Ag4 Ag2 Ag3 126.743(12) . 3_566
Ag1 Ag2 Ag3 61.640(9) . 3_566
Ag3 Ag2 Ag3 121.588(11) . 3_566
Ag2 Ag2 Ag3 57.999(11) 3_566 3_566
O4 Ag3 O6 88.11(11) 3_566 .
O4 Ag3 C1 140.69(12) 3_566 .
O6 Ag3 C1 129.64(11) . .
O4 Ag3 C2 111.32(11) 3_566 .
O6 Ag3 C2 159.15(12) . .
C1 Ag3 C2 29.87(11) . .
O4 Ag3 O1 84.97(11) 3_566 2_545
O6 Ag3 O1 84.85(14) . 2_545
C1 Ag3 O1 106.31(11) . 2_545
C2 Ag3 O1 103.71(12) . 2_545
O4 Ag3 Ag2 155.02(7) 3_566 .
O6 Ag3 Ag2 77.76(8) . .
C1 Ag3 Ag2 52.51(8) . .
C2 Ag3 Ag2 81.39(8) . .
O1 Ag3 Ag2 113.69(8) 2_545 .
O4 Ag3 Ag1 84.68(7) 3_566 3_566
O6 Ag3 Ag1 58.10(10) . 3_566
C1 Ag3 Ag1 104.93(8) . 3_566
C2 Ag3 Ag1 114.36(8) . 3_566
O1 Ag3 Ag1 141.75(9) 2_545 3_566
Ag2 Ag3 Ag1 70.374(10) . 3_566
O4 Ag3 Ag2 108.62(8) 3_566 3_566
O6 Ag3 Ag2 108.75(10) . 3_566
C1 Ag3 Ag2 54.42(8) . 3_566
C2 Ag3 Ag2 58.93(8) . 3_566
O1 Ag3 Ag2 160.61(8) 2_545 3_566
Ag2 Ag3 Ag2 58.412(11) . 3_566
Ag1 Ag3 Ag2 55.683(9) 3_566 3_566
O4 Ag3 Ag4 150.86(7) 3_566 .
O6 Ag3 Ag4 103.65(9) . .
C1 Ag3 Ag4 42.96(8) . .
C2 Ag3 Ag4 63.04(8) . .
O1 Ag3 Ag4 69.96(8) 2_545 .
Ag2 Ag3 Ag4 53.904(9) . .
Ag1 Ag3 Ag4 124.224(11) 3_566 .
Ag2 Ag3 Ag4 92.922(10) 3_566 .
N2 Ag4 C1 142.26(13) . .
N2 Ag4 O3 99.50(12) . 3_666
C1 Ag4 O3 116.37(11) . 3_666
N2 Ag4 O7 92.60(12) . .
C1 Ag4 O7 106.09(11) . .
O3 Ag4 O7 76.74(8) 3_666 .
N2 Ag4 Ag2 100.19(10) . .
C1 Ag4 Ag2 54.59(9) . .
O3 Ag4 Ag2 148.00(6) 3_666 .
O7 Ag4 Ag2 77.41(6) . .
N2 Ag4 Ag1 146.80(11) . .
C1 Ag4 Ag1 47.59(8) . .
O3 Ag4 Ag1 92.66(6) 3_666 .
O7 Ag4 Ag1 60.21(6) . .
Ag2 Ag4 Ag1 57.907(9) . .
N2 Ag4 Ag3 97.88(10) . .
C1 Ag4 Ag3 45.81(8) . .
O3 Ag4 Ag3 144.02(6) 3_666 .
O7 Ag4 Ag3 133.56(6) . .
Ag2 Ag4 Ag3 56.250(9) . .
Ag1 Ag4 Ag3 89.706(10) . .
C2 C1 Ag4 121.7(3) . .
C2 C1 Ag1 127.9(3) . .
Ag4 C1 Ag1 85.54(11) . .
C2 C1 Ag3 77.4(2) . .
Ag4 C1 Ag3 91.24(12) . .
Ag1 C1 Ag3 151.31(16) . .
C2 C1 Ag2 148.4(3) . .
Ag4 C1 Ag2 75.39(10) . .
Ag1 C1 Ag2 75.83(10) . .
Ag3 C1 Ag2 75.78(10) . .
C2 C1 Ag2 85.7(2) . 3_566
Ag4 C1 Ag2 147.50(15) . 3_566
Ag1 C1 Ag2 90.40(12) . 3_566
Ag3 C1 Ag2 77.19(9) . 3_566
Ag2 C1 Ag2 72.36(9) . 3_566
C1 C2 C3 170.6(3) . .
C1 C2 Ag3 72.7(2) . .
C3 C2 Ag3 115.8(2) . .
C4 C3 C8 120.0 . .
C4 C3 C2 120.51(19) . .
C8 C3 C2 119.29(19) . .
C5 C4 C3 120.0 . .
C5 C4 H4 120.0 . .
C3 C4 H4 120.0 . .
C4 C5 C6 120.0 . .
C4 C5 H5 120.0 . .
C6 C5 H5 120.0 . .
C5 C6 C7 120.0 . .
C5 C6 N1 120.2(2) . .
C7 C6 N1 119.8(2) . .
C8 C7 C6 120.0 . .
C8 C7 H7 120.0 . .
C6 C7 H7 120.0 . .
C7 C8 C3 120.0 . .
C7 C8 H8 120.0 . .
C3 C8 H8 120.0 . .
N2 C9 C10 178.7(7) . .
C9 C10 H9 109.5 . .
C9 C10 H10 109.5 . .
H9 C10 H10 109.5 . .
C9 C10 H11 109.5 . .
H9 C10 H11 109.5 . .
H10 C10 H11 109.5 . .
O4 C11 O3 130.4(4) . .
O4 C11 C12 112.4(3) . .
O3 C11 C12 117.1(3) . .
F1 C12 F2 107.6(4) . .
F1 C12 C13 107.6(5) . .
F2 C12 C13 106.1(5) . .
F1 C12 C11 110.2(5) . .
F2 C12 C11 111.5(4) . .
C13 C12 C11 113.6(5) . .
F3 C13 F4 106.8(5) . .
F3 C13 F5 107.0(8) . .
F4 C13 F5 107.5(7) . .
F3 C13 C12 113.5(5) . .
F4 C13 C12 111.6(7) . .
F5 C13 C12 110.2(5) . .
O5 C14 O6 129.1(4) . .
O5 C14 C15 116.4(4) . .
O6 C14 C15 114.4(4) . .
F7 C15 F6 106.4(5) . .
F7 C15 C16 107.6(5) . .
F6 C15 C16 105.8(4) . .
F7 C15 C14 109.5(4) . .
F6 C15 C14 109.5(4) . .
C16 C15 C14 117.5(4) . .
F8 C16 F10 111.0(6) . .
F8 C16 F9 109.0(5) . .
F10 C16 F9 106.4(5) . .
F8 C16 C15 111.6(5) . .
F10 C16 C15 109.2(5) . .
F9 C16 C15 109.6(5) . .
O8 C17 O7 128.5(3) . .
O8 C17 C18 114.4(3) . .
O7 C17 C18 117.1(3) . .
F12 C18 F11 106.8(3) . .
F12 C18 C19 108.9(4) . .
F11 C18 C19 106.2(4) . .
F12 C18 C17 109.8(3) . .
F11 C18 C17 110.6(3) . .
C19 C18 C17 114.2(3) . .
F13 C19 F14 110.0(5) . .
F13 C19 F15 107.2(4) . .
F14 C19 F15 108.5(5) . .
F13 C19 C18 111.1(4) . .
F14 C19 C18 109.6(4) . .
F15 C19 C18 110.3(4) . .
O2 N1 O1 124.7(4) . .
O2 N1 C6 118.6(4) . .
O1 N1 C6 116.6(4) . .
C9 N2 Ag4 174.1(5) . .
N1 O1 Ag3 136.8(3) . 2
C11 O3 Ag1 127.4(2) . .
C11 O3 Ag4 130.0(2) . 3_666
Ag1 O3 Ag4 101.62(9) . 3_666
C11 O4 Ag3 120.7(2) . 3_566
C14 O5 Ag2 119.7(3) . .
C14 O6 Ag3 121.5(3) . .
C17 O7 Ag1 142.2(2) . 3_666
C17 O7 Ag4 116.6(2) . .
Ag1 O7 Ag4 99.96(9) 3_666 .
C17 O8 Ag2 119.8(2) . .

loop_
_geom_bond_atom_site_label_1
_geom_bond_atom_site_label_2
_geom_bond_distance
_geom_bond_site_symmetry_2
Ag1 C1 2.267(3) .
Ag1 O3 2.357(2) .
Ag1 O7 2.362(2) 3_666
Ag1 Ag2 2.8593(4) .
Ag1 Ag3 3.0465(4) 3_566
Ag1 Ag4 3.0615(4) .
Ag2 O5 2.309(3) .
Ag2 O8 2.315(3) .
Ag2 C1 2.384(3) .
Ag2 C1 2.565(3) 3_566
Ag2 Ag4 2.8302(4) .
Ag2 Ag3 2.9122(4) .
Ag2 Ag2 2.9253(5) 3_566
Ag2 Ag3 3.0758(4) 3_566
Ag3 O4 2.220(3) 3_566
Ag3 O6 2.316(3) .
Ag3 C1 2.358(3) .
Ag3 C2 2.410(3) .
Ag3 O1 2.580(3) 2_545
Ag3 Ag1 3.0465(4) 3_566
Ag3 Ag2 3.0756(4) 3_566
Ag3 Ag4 3.2881(4) .
Ag4 N2 2.202(4) .
Ag4 C1 2.241(3) .
Ag4 O3 2.445(3) 3_666
Ag4 O7 2.497(2) .
C1 C2 1.230(5) .
C1 Ag2 2.565(3) 3_566
C2 C3 1.442(4) .
C3 C4 1.3900 .
C3 C8 1.3900 .
C4 C5 1.3900 .
C4 H4 0.9300 .
C5 C6 1.3900 .
C5 H5 0.9300 .
C6 C7 1.3900 .
C6 N1 1.435(4) .
C7 C8 1.3900 .
C7 H7 0.9300 .
C8 H8 0.9300 .
C9 N2 1.122(6) .
C9 C10 1.453(7) .
C10 H9 0.9600 .
C10 H10 0.9600 .
C10 H11 0.9600 .
C11 O4 1.231(5) .
C11 O3 1.242(4) .
C11 C12 1.540(6) .
C12 F1 1.352(7) .
C12 F2 1.354(5) .
C12 C13 1.496(10) .
C13 F3 1.304(7) .
C13 F4 1.318(7) .
C13 F5 1.321(9) .
C14 O5 1.218(5) .
C14 O6 1.242(5) .
C14 C15 1.542(6) .
C15 F7 1.348(6) .
C15 F6 1.394(6) .
C15 C16 1.482(7) .
C16 F8 1.286(6) .
C16 F10 1.321(7) .
C16 F9 1.345(6) .
C17 O8 1.236(4) .
C17 O7 1.238(4) .
C17 C18 1.542(5) .
C18 F12 1.342(5) .
C18 F11 1.360(5) .
C18 C19 1.523(6) .
C19 F13 1.307(6) .
C19 F14 1.308(6) .
C19 F15 1.332(5) .
N1 O2 1.205(5) .
N1 O1 1.230(5) .
O1 Ag3 2.580(3) 2
O3 Ag4 2.445(3) 3_666
O4 Ag3 2.220(3) 3_566
O7 Ag1 2.362(2) 3_666
